data_2203497
loop_
_publ_author_name
'Guo, Ming-Lin'

_publ_section_title
;
 4-Ammonio-1-methylpiperazin-1-ium oxalate dihydrate
;
_journal_issue 4
_journal_name_full 'Acta Crystallographica Section E'
_journal_page_first o576
_journal_page_last o577
_journal_paper_doi 10.1107/S1600536804005458
_journal_volume 60
_journal_year 2004
_chemical_formula_iupac 'C5 H15 N3 2+, C2 O4 2-, 2H2 O'
_chemical_formula_moiety 'C5 H15 N3 2+, C2 O4 2-, 2H2 O'
_chemical_formula_sum 'C7 H19 N3 O6'
_chemical_formula_weight 241.25
_chemical_name_systematic
;
4-Ammonio-1-methylpiperazin-1-ium oxalate dihydrate
;
_space_group_IT_number 14
_symmetry_cell_setting monoclinic
_symmetry_space_group_name_Hall '-P 2yn'
_symmetry_space_group_name_H-M 'P 1 21/n 1'
_atom_sites_solution_hydrogens geom
_atom_sites_solution_primary direct
_atom_sites_solution_secondary difmap
_audit_creation_method SHELXL-97
_cell_angle_alpha 90.00
_cell_angle_beta 97.502(8)
_cell_angle_gamma 90.00
_cell_formula_units_Z 4
_cell_length_a 10.000(2)
_cell_length_b 9.9641(16)
_cell_length_c 11.661(4)
_cell_measurement_reflns_used 977
_cell_measurement_temperature 293(2)
_cell_measurement_theta_max 25.92
_cell_measurement_theta_min 2.70
_cell_volume 1152.0(5)
_computing_cell_refinement SMART
_computing_data_collection 'SMART (Bruker 1997)'
_computing_data_reduction 'SAINT (Bruker 1997)'
_computing_molecular_graphics SHELXTL
_computing_publication_material SHELXTL
_computing_structure_refinement SHELXTL
_computing_structure_solution 'SHELXTL (Sheldrick, 2001)'
_diffrn_ambient_temperature 293(2)
_diffrn_measured_fraction_theta_full 0.999
_diffrn_measured_fraction_theta_max 0.996
_diffrn_measurement_device_type 'Bruker SMART CCD area-detector'
_diffrn_measurement_method '\f and \w'
_diffrn_radiation_monochromator graphite
_diffrn_radiation_source 'fine-focus sealed tube'
_diffrn_radiation_type MoK\a
_diffrn_radiation_wavelength 0.71073
_diffrn_reflns_av_R_equivalents 0.0241
_diffrn_reflns_av_sigmaI/netI 0.0257
_diffrn_reflns_limit_h_max 12
_diffrn_reflns_limit_h_min -6
_diffrn_reflns_limit_k_max 12
_diffrn_reflns_limit_k_min -11
_diffrn_reflns_limit_l_max 13
_diffrn_reflns_limit_l_min -14
_diffrn_reflns_number 6250
_diffrn_reflns_theta_full 25.00
_diffrn_reflns_theta_max 25.98
_diffrn_reflns_theta_min 2.70
_diffrn_standards_decay_% 0
_diffrn_standards_number 0
_exptl_absorpt_coefficient_mu 0.120
_exptl_absorpt_correction_T_max 0.985
_exptl_absorpt_correction_T_min 0.975
_exptl_absorpt_correction_type multi-scan
_exptl_absorpt_process_details '(SADABS; Sheldrick, 1996)'
_exptl_crystal_colour Colourless
_exptl_crystal_density_diffrn 1.391
_exptl_crystal_density_method 'not measured'
_exptl_crystal_description Block
_exptl_crystal_F_000 520
_exptl_crystal_size_max 0.20
_exptl_crystal_size_mid 0.16
_exptl_crystal_size_min 0.14
_refine_diff_density_max 0.166
_refine_diff_density_min -0.239
_refine_ls_extinction_method none
_refine_ls_goodness_of_fit_ref 1.035
_refine_ls_hydrogen_treatment constr
_refine_ls_matrix_type full
_refine_ls_number_parameters 147
_refine_ls_number_reflns 2262
_refine_ls_number_restraints 0
_refine_ls_restrained_S_all 1.035
_refine_ls_R_factor_all 0.0497
_refine_ls_R_factor_gt 0.0369
_refine_ls_shift/su_max 0.001
_refine_ls_shift/su_mean 0.001
_refine_ls_structure_factor_coef Fsqd
_refine_ls_weighting_details 'calc w = 1/[\s^2^(Fo^2^)+(0.0481P)^2^+0.3395P] where P = (Fo^2^+2Fc^2^)/3'
_refine_ls_weighting_scheme calc
_refine_ls_wR_factor_gt 0.0912
_refine_ls_wR_factor_ref 0.0996
_reflns_number_gt 1839
_reflns_number_total 2262
_reflns_threshold_expression I>2\s(I)
_cod_data_source_file su6082.cif
_cod_data_source_block I
_cod_depositor_comments
;
The following automatic conversions were performed:
'_symmetry_cell_setting' value 'Monoclinic' changed to 'monoclinic'
according to '/home/saulius/struct/CIF-dictionaries/cif_core.dic'
dictionary named 'cif_core.dic' version 2.4.1 from 2010-06-29.

Automatic conversion script
Id: cif_fix_enum 1527 2010-12-29 10:47:43Z saulius 

The following automatic conversions were performed:

'_symmetry_cell_setting' value 'Monoclinic' changed to 'monoclinic'
according to /home/saulius/struct/CIF-dictionaries/cif_core.dic
dictionary named 'cif_core.dic' version 2.4.1 from 2010-06-29.

Automatic conversion script
Id: cif_fix_values 1715 2011-07-08 13:25:40Z adriana 
;
_cod_original_sg_symbol_H-M 'P 21/n'
_cod_database_code 2203497
_cod_database_fobs_code 2203497

loop_
_symmetry_equiv_pos_as_xyz
'x, y, z'
'-x+1/2, y+1/2, -z+1/2'
'-x, -y, -z'
'x-1/2, -y-1/2, z-1/2'

loop_
_atom_site_label
_atom_site_fract_x
_atom_site_fract_y
_atom_site_fract_z
_atom_site_U_iso_or_equiv
_atom_site_adp_type
_atom_site_calc_flag
_atom_site_refinement_flags
_atom_site_occupancy
_atom_site_type_symbol
O1 0.26264(14) 0.43963(14) 0.44414(10) 0.0510(4) Uani d . 1 O
O2 0.29901(12) 0.40403(12) 0.63406(9) 0.0402(3) Uani d . 1 O
O3 0.10290(13) 0.22009(12) 0.42331(9) 0.0443(3) Uani d . 1 O
O4 0.08637(13) 0.23480(12) 0.61146(9) 0.0444(3) Uani d . 1 O
N1 0.67008(13) 1.12376(13) 0.71835(10) 0.0306(3) Uani d . 1 N
H1A 0.6470 1.2082 0.7006 0.046 Uiso calc R 1 H
H1B 0.7478 1.1048 0.6924 0.046 Uiso calc R 1 H
H1C 0.6794 1.1133 0.7948 0.046 Uiso calc R 1 H
N2 0.56581(12) 1.03395(12) 0.66489(10) 0.0259(3) Uani d . 1 N
N3 0.35869(12) 0.83775(12) 0.67036(10) 0.0267(3) Uani d . 1 N
H3 0.3602 0.8249 0.7478 0.032 Uiso calc R 1 H
C1 0.60150(15) 0.89563(15) 0.69901(13) 0.0301(3) Uani d . 1 C
H1D 0.6067 0.8862 0.7823 0.036 Uiso calc R 1 H
H1E 0.6888 0.8729 0.6766 0.036 Uiso calc R 1 H
C2 0.49450(15) 0.80286(15) 0.63955(13) 0.0316(3) Uani d . 1 C
H2A 0.4933 0.8094 0.5564 0.038 Uiso calc R 1 H
H2B 0.5162 0.7109 0.6623 0.038 Uiso calc R 1 H
C3 0.32795(15) 0.98175(15) 0.64508(13) 0.0305(3) Uani d . 1 C
H3A 0.2424 1.0049 0.6706 0.037 Uiso calc R 1 H
H3B 0.3205 0.9971 0.5623 0.037 Uiso calc R 1 H
C4 0.43810(15) 1.06936(15) 0.70628(13) 0.0298(3) Uani d . 1 C
H4A 0.4174 1.1631 0.6902 0.036 Uiso calc R 1 H
H4B 0.4451 1.0555 0.7892 0.036 Uiso calc R 1 H
C5 0.25238(17) 0.74923(17) 0.60941(14) 0.0389(4) Uani d . 1 C
H5A 0.1663 0.7736 0.6311 0.058 Uiso calc R 1 H
H5B 0.2719 0.6575 0.6304 0.058 Uiso calc R 1 H
H5C 0.2504 0.7595 0.5273 0.058 Uiso calc R 1 H
C6 0.24082(15) 0.38177(15) 0.53491(12) 0.0286(3) Uani d . 1 C
C7 0.13305(15) 0.26904(15) 0.52110(12) 0.0276(3) Uani d . 1 C
O5 0.42322(12) 0.63537(12) 0.37787(11) 0.0463(3) Uani d . 1 O
H5D 0.3777 0.5733 0.4044 0.056 Uiso d R 1 H
H5E 0.5014 0.6073 0.3686 0.056 Uiso d R 1 H
O6 0.89242(13) 0.05165(12) 0.62264(13) 0.0546(4) Uani d . 1 O
H6A 0.9094 -0.0294 0.6071 0.066 Uiso d R 1 H
H6B 0.9576 0.1035 0.6133 0.066 Uiso d R 1 H

loop_
_atom_site_aniso_label
_atom_site_aniso_U_11
_atom_site_aniso_U_22
_atom_site_aniso_U_33
_atom_site_aniso_U_12
_atom_site_aniso_U_13
_atom_site_aniso_U_23
O1 0.0639(9) 0.0569(8) 0.0315(6) -0.0329(7) 0.0036(6) 0.0089(6)
O2 0.0422(7) 0.0475(7) 0.0301(6) -0.0133(5) 0.0017(5) -0.0021(5)
O3 0.0609(8) 0.0423(7) 0.0311(6) -0.0205(6) 0.0107(5) -0.0082(5)
O4 0.0559(8) 0.0468(7) 0.0338(6) -0.0241(6) 0.0182(5) -0.0059(5)
N1 0.0321(7) 0.0321(7) 0.0280(6) -0.0071(5) 0.0057(5) -0.0039(5)
N2 0.0266(6) 0.0243(6) 0.0272(6) -0.0030(5) 0.0044(5) -0.0015(5)
N3 0.0303(7) 0.0271(6) 0.0234(6) -0.0030(5) 0.0058(5) 0.0013(5)
C1 0.0281(8) 0.0289(8) 0.0339(8) 0.0033(6) 0.0060(6) 0.0015(6)
C2 0.0348(8) 0.0259(8) 0.0354(8) 0.0026(6) 0.0094(6) -0.0017(6)
C3 0.0288(8) 0.0273(8) 0.0357(8) 0.0020(6) 0.0059(6) 0.0044(6)
C4 0.0316(8) 0.0243(8) 0.0349(8) 0.0027(6) 0.0097(6) -0.0008(6)
C5 0.0402(9) 0.0361(9) 0.0401(9) -0.0125(7) 0.0045(7) -0.0016(7)
C6 0.0299(8) 0.0286(8) 0.0280(7) -0.0019(6) 0.0063(6) 0.0001(6)
C7 0.0295(8) 0.0256(7) 0.0284(7) -0.0008(6) 0.0071(6) 0.0001(6)
O5 0.0411(7) 0.0343(7) 0.0656(8) -0.0046(5) 0.0148(6) 0.0116(6)
O6 0.0432(7) 0.0352(7) 0.0918(10) -0.0091(6) 0.0328(7) -0.0051(7)

loop_
_atom_type_symbol
_atom_type_description
_atom_type_scat_dispersion_real
_atom_type_scat_dispersion_imag
_atom_type_scat_source
C C 0.0033 0.0016 'International Tables Vol C Tables 4.2.6.8 and 6.1.1.4'
H H 0.0000 0.0000 'International Tables Vol C Tables 4.2.6.8 and 6.1.1.4'
N N 0.0061 0.0033 'International Tables Vol C Tables 4.2.6.8 and 6.1.1.4'
O O 0.0106 0.0060 'International Tables Vol C Tables 4.2.6.8 and 6.1.1.4'

loop_
_geom_angle_atom_site_label_1
_geom_angle_atom_site_label_2
_geom_angle_atom_site_label_3
_geom_angle
N2 N1 H1A 109.5
N2 N1 H1B 109.5
H1A N1 H1B 109.5
N2 N1 H1C 109.5
H1A N1 H1C 109.5
H1B N1 H1C 109.5
N1 N2 C1 109.11(11)
N1 N2 C4 108.54(11)
C1 N2 C4 109.19(11)
C5 N3 C3 111.12(12)
C5 N3 C2 111.29(12)
C3 N3 C2 110.37(11)
C5 N3 H3 108.0
C3 N3 H3 108.0
C2 N3 H3 108.0
N2 C1 C2 108.52(12)
N2 C1 H1D 110.0
C2 C1 H1D 110.0
N2 C1 H1E 110.0
C2 C1 H1E 110.0
H1D C1 H1E 108.4
N3 C2 C1 111.06(12)
N3 C2 H2A 109.4
C1 C2 H2A 109.4
N3 C2 H2B 109.4
C1 C2 H2B 109.4
H2A C2 H2B 108.0
N3 C3 C4 110.16(12)
N3 C3 H3A 109.6
C4 C3 H3A 109.6
N3 C3 H3B 109.6
C4 C3 H3B 109.6
H3A C3 H3B 108.1
N2 C4 C3 108.56(12)
N2 C4 H4A 110.0
C3 C4 H4A 110.0
N2 C4 H4B 110.0
C3 C4 H4B 110.0
H4A C4 H4B 108.4
N3 C5 H5A 109.5
N3 C5 H5B 109.5
H5A C5 H5B 109.5
N3 C5 H5C 109.5
H5A C5 H5C 109.5
H5B C5 H5C 109.5
O2 C6 O1 126.35(14)
O2 C6 C7 117.38(13)
O1 C6 C7 116.25(13)
O3 C7 O4 126.35(14)
O3 C7 C6 117.55(13)
O4 C7 C6 116.09(12)
H5D O5 H5E 110.6
H6A O6 H6B 111.8

loop_
_geom_bond_atom_site_label_1
_geom_bond_atom_site_label_2
_geom_bond_distance
O1 C6 1.2492(18)
O2 C6 1.2446(18)
O3 C7 1.2407(18)
O4 C7 1.2542(17)
N1 N2 1.4515(16)
N1 H1A 0.8900
N1 H1B 0.8900
N1 H1C 0.8900
N2 C1 1.4656(19)
N2 C4 1.4661(19)
N3 C5 1.4886(19)
N3 C3 1.4888(19)
N3 C2 1.491(2)
N3 H3 0.9100
C1 C2 1.512(2)
C1 H1D 0.9700
C1 H1E 0.9700
C2 H2A 0.9700
C2 H2B 0.9700
C3 C4 1.510(2)
C3 H3A 0.9700
C3 H3B 0.9700
C4 H4A 0.9700
C4 H4B 0.9700
C5 H5A 0.9600
C5 H5B 0.9600
C5 H5C 0.9600
C6 C7 1.550(2)
O5 H5D 0.8500
O5 H5E 0.8500
O6 H6A 0.8498
O6 H6B 0.8498

loop_
_geom_hbond_atom_site_label_D
_geom_hbond_atom_site_label_H
_geom_hbond_atom_site_label_A
_geom_hbond_site_symmetry_A
_geom_hbond_distance_DH
_geom_hbond_distance_HA
_geom_hbond_distance_DA
_geom_hbond_angle_DHA
N1 H1A O5 3_676 0.89 1.90 2.7598(18) 163
N1 H1B O6 1_565 0.89 1.83 2.7118(18) 172
N1 H1C O1 4_676 0.89 1.90 2.7482(18) 158
N3 H3 O4 2_556 0.91 1.89 2.7318(18) 154
O5 H5E O2 3_666 0.85 2.00 2.8267(18) 163
O5 H5D O1 . 0.85 1.86 2.7026(16) 172
O6 H6A O3 3_656 0.85 1.93 2.7617(18) 164
O6 H6B O4 1_655 0.85 1.84 2.6787(16) 170

loop_
_geom_torsion_atom_site_label_1
_geom_torsion_atom_site_label_2
_geom_torsion_atom_site_label_3
_geom_torsion_atom_site_label_4
_geom_torsion
N1 N2 C1 C2 -178.12(11)
C4 N2 C1 C2 63.40(15)
C5 N3 C2 C1 178.37(12)
C3 N3 C2 C1 54.50(15)
N2 C1 C2 N3 -58.28(15)
C5 N3 C3 C4 -179.13(12)
C2 N3 C3 C4 -55.16(15)
N1 N2 C4 C3 176.51(11)
C1 N2 C4 C3 -64.66(15)
N3 C3 C4 N2 60.16(15)
O2 C6 C7 O3 -159.88(15)
O1 C6 C7 O3 18.6(2)
O2 C6 C7 O4 19.0(2)
O1 C6 C7 O4 -162.49(15)

loop_
_cod_related_entry_id
_cod_related_entry_database
_cod_related_entry_code
1 ChemSpider 21130939
